data_4306821
loop_
_publ_author_name
'Konstantina Tsamourtzi'
'Jung-Hwan Song'
'Thomas Bakas'
'Arthur J. Freeman'
'Pantelis N. Trikalitis'
'Mercouri G. Kanatzidis'

_publ_section_title
;
Straightforward Route to the Adamantane Clusters [Sn4Q10]4- (Q = S, Se,
Te) and Use in the Assembly of Open-Framework Chalcogenides
(Me4N)2M[Sn4Se10] (M = MnII, FeII, CoII, ZnII) Including the First
Telluride Member (Me4N)2Mn[Ge4Te10]
;
_journal_name_full 'Inorganic Chemistry'
_journal_page_first 11920
_journal_page_last 11929
_journal_paper_doi 10.1021/ic801762h
_journal_volume 47
_journal_year 2008
_chemical_formula_sum 'C8 H24 Mn N2 Se10 Sn4'
_chemical_formula_weight 1467.59
_chemical_name_systematic
; 
 ? 
;
_space_group_IT_number 82
_symmetry_cell_setting tetragonal
_symmetry_space_group_name_Hall 'I -4'
_symmetry_space_group_name_H-M 'I -4'
_atom_sites_solution_hydrogens geom
_atom_sites_solution_primary direct
_atom_sites_solution_secondary difmap
_audit_creation_method SHELXL-97
_cell_angle_alpha 90.00
_cell_angle_beta 90.00
_cell_angle_gamma 90.00
_cell_formula_units_Z 2
_cell_length_a 9.9321(13)
_cell_length_b 9.9321(13)
_cell_length_c 15.374(3)
_cell_measurement_temperature 297(2)
_cell_volume 1516.6(4)
_computing_cell_refinement 'Siemens XSCANS'
_computing_data_collection 'Siemens XSCANS'
_computing_data_reduction 'Siemens SHELXTL'
_computing_molecular_graphics 'Siemens SHELXTL'
_computing_publication_material 'Siemens SHELXTL'
_computing_structure_refinement 'SHELXL-97 (Sheldrick, 1997)'
_computing_structure_solution 'SHELXS-97 (Sheldrick, 1990)'
_diffrn_ambient_temperature 297(2)
_diffrn_measured_fraction_theta_full 1.000
_diffrn_measured_fraction_theta_max 1.000
_diffrn_measurement_method 'phi and omega scans'
_diffrn_radiation_monochromator graphite
_diffrn_radiation_source 'fine-focus sealed tube'
_diffrn_radiation_type MoK\a
_diffrn_radiation_wavelength 0.71073
_diffrn_reflns_av_R_equivalents 0.0829
_diffrn_reflns_av_sigmaI/netI 0.0914
_diffrn_reflns_limit_h_max 6
_diffrn_reflns_limit_h_min -12
_diffrn_reflns_limit_k_max 10
_diffrn_reflns_limit_k_min -12
_diffrn_reflns_limit_l_max 18
_diffrn_reflns_limit_l_min -18
_diffrn_reflns_number 3878
_diffrn_reflns_theta_full 26.00
_diffrn_reflns_theta_max 26.00
_diffrn_reflns_theta_min 2.44
_exptl_absorpt_coefficient_mu 15.655
_exptl_absorpt_correction_type sphere
_exptl_absorpt_process_details SADABS
_exptl_crystal_colour red
_exptl_crystal_density_diffrn 3.214
_exptl_crystal_density_method 'not measured'
_exptl_crystal_description pseudo-tetrahedral
_exptl_crystal_F_000 1302
_exptl_crystal_size_max 0.04
_exptl_crystal_size_mid 0.04
_exptl_crystal_size_min 0.04
_refine_diff_density_max 0.812
_refine_diff_density_min -0.893
_refine_diff_density_rms 0.205
_refine_ls_abs_structure_details 'Flack H D (1983), Acta Cryst. A39, 876-881'
_refine_ls_abs_structure_Flack 0.11(3)
_refine_ls_extinction_coef 0.00027(7)
_refine_ls_extinction_expression Fc^*^=kFc[1+0.001xFc^2^\l^3^/sin(2\q)]^-1/4^
_refine_ls_extinction_method SHELXL
_refine_ls_goodness_of_fit_ref 0.987
_refine_ls_hydrogen_treatment constr
_refine_ls_matrix_type full
_refine_ls_number_parameters 61
_refine_ls_number_reflns 1503
_refine_ls_number_restraints 0
_refine_ls_restrained_S_all 0.987
_refine_ls_R_factor_all 0.0845
_refine_ls_R_factor_gt 0.0535
_refine_ls_shift/su_max 0.000
_refine_ls_shift/su_mean 0.000
_refine_ls_structure_factor_coef Fsqd
_refine_ls_weighting_details 'calc w=1/[\s^2^(Fo^2^)+(0.0300P)^2^+0.0000P] where P=(Fo^2^+2Fc^2^)/3'
_refine_ls_weighting_scheme calc
_refine_ls_wR_factor_gt 0.0810
_refine_ls_wR_factor_ref 0.0926
_reflns_number_gt 1100
_reflns_number_total 1503
_reflns_threshold_expression >2sigma(I)
_cod_data_source_file ic801762h_si_001.cif
_cod_data_source_block TMA2MnSn4Se10
_cod_depositor_comments
;
The following automatic conversions were performed:
'_symmetry_cell_setting' value 'Tetragonal' changed to 'tetragonal'
according to '/home/saulius/struct/CIF-dictionaries/cif_core.dic'
dictionary named 'cif_core.dic' version 2.4.1 from 2010-06-29.

Automatic conversion script
Id: cif_fix_enum 1527 2010-12-29 10:47:43Z saulius 
;
_cod_database_code 4306821

loop_
_symmetry_equiv_pos_as_xyz
'x, y, z'
'-x, -y, z'
'y, -x, -z'
'-y, x, -z'
'x+1/2, y+1/2, z+1/2'
'-x+1/2, -y+1/2, z+1/2'
'y+1/2, -x+1/2, -z+1/2'
'-y+1/2, x+1/2, -z+1/2'

loop_
_atom_site_label
_atom_site_type_symbol
_atom_site_fract_x
_atom_site_fract_y
_atom_site_fract_z
_atom_site_U_iso_or_equiv
_atom_site_adp_type
_atom_site_occupancy
_atom_site_symmetry_multiplicity
_atom_site_calc_flag
_atom_site_refinement_flags
_atom_site_disorder_assembly
_atom_site_disorder_group
Sn Sn 0.41989(11) 0.81377(10) 0.84273(6) 0.0259(3) Uani 1 1 d . . .
Se1 Se 0.5000 1.0000 0.94382(12) 0.0377(6) Uani 1 2 d S . .
Se2 Se 0.22389(16) 0.88821(15) 0.74762(12) 0.0381(5) Uani 1 1 d . . .
Mn Mn 0.5000 0.5000 1.0000 0.0255(12) Uani 1 4 d S . .
Se3 Se 0.31173(16) 0.63410(18) 0.92711(11) 0.0392(5) Uani 1 1 d . . .
N1 N 1.0000 0.5000 0.7500 0.029(6) Uani 1 4 d S . .
C1 C 0.8808(14) 0.4623(16) 0.6944(9) 0.039(4) Uani 1 1 d . . .
H1A H 0.8572 0.5368 0.6577 0.059 Uiso 1 1 calc R . .
H1B H 0.8058 0.4400 0.7311 0.059 Uiso 1 1 calc R . .
H1C H 0.9034 0.3859 0.6590 0.059 Uiso 1 1 calc R . .
N2 N 0.5000 0.5000 0.5000 0.037(7) Uani 1 4 d S . .
C2 C 0.608(2) 0.440(2) 0.5547(13) 0.090(7) Uani 1 1 d . . .
H2A H 0.5685 0.3912 0.6020 0.135 Uiso 1 1 calc R . .
H2B H 0.6643 0.5107 0.5774 0.135 Uiso 1 1 calc R . .
H2C H 0.6617 0.3803 0.5200 0.135 Uiso 1 1 calc R . .

loop_
_atom_site_aniso_label
_atom_site_aniso_U_11
_atom_site_aniso_U_22
_atom_site_aniso_U_33
_atom_site_aniso_U_23
_atom_site_aniso_U_13
_atom_site_aniso_U_12
Sn 0.0258(7) 0.0260(7) 0.0260(6) 0.0056(4) 0.0022(5) -0.0019(5)
Se1 0.0508(16) 0.0405(15) 0.0217(11) 0.000 0.000 -0.0066(11)
Se2 0.0287(10) 0.0396(11) 0.0460(10) 0.0152(9) -0.0068(8) -0.0077(7)
Mn 0.0274(18) 0.0274(18) 0.022(3) 0.000 0.000 0.000
Se3 0.0267(9) 0.0440(11) 0.0470(11) 0.0244(8) -0.0061(7) -0.0079(7)
N1 0.024(9) 0.024(9) 0.040(14) 0.000 0.000 0.000
C1 0.027(9) 0.040(10) 0.052(10) 0.003(8) -0.010(8) -0.008(7)
N2 0.039(10) 0.039(10) 0.033(17) 0.000 0.000 0.000
C2 0.060(16) 0.13(2) 0.077(16) 0.034(15) -0.012(13) 0.013(15)

loop_
_atom_type_symbol
_atom_type_description
_atom_type_scat_dispersion_real
_atom_type_scat_dispersion_imag
_atom_type_scat_source
C C 0.0033 0.0016 'International Tables Vol C Tables 4.2.6.8 and 6.1.1.4'
H H 0.0000 0.0000 'International Tables Vol C Tables 4.2.6.8 and 6.1.1.4'
N N 0.0061 0.0033 'International Tables Vol C Tables 4.2.6.8 and 6.1.1.4'
Mn Mn 0.3368 0.7283 'International Tables Vol C Tables 4.2.6.8 and 6.1.1.4'
Se Se -0.0929 2.2259 'International Tables Vol C Tables 4.2.6.8 and 6.1.1.4'
Sn Sn -0.6537 1.4246 'International Tables Vol C Tables 4.2.6.8 and 6.1.1.4'

loop_
_geom_angle_atom_site_label_1
_geom_angle_atom_site_label_2
_geom_angle_atom_site_label_3
_geom_angle
_geom_angle_site_symmetry_1
_geom_angle_site_symmetry_3
_geom_angle_publ_flag
Se3 Sn Se2 111.38(7) . 8_656 ?
Se3 Sn Se1 110.05(7) . . ?
Se2 Sn Se1 110.95(6) 8_656 . ?
Se3 Sn Se2 100.38(6) . . ?
Se2 Sn Se2 111.38(4) 8_656 . ?
Se1 Sn Se2 112.28(6) . . ?
Sn Se1 Sn 104.67(8) . 2_675 ?
Sn Se2 Sn 105.38(7) 7_466 . ?
Se3 Mn Se3 101.09(3) 3_567 . ?
Se3 Mn Se3 101.09(3) 3_567 2_665 ?
Se3 Mn Se3 127.96(8) . 2_665 ?
Se3 Mn Se3 127.96(8) 3_567 4_657 ?
Se3 Mn Se3 101.09(3) . 4_657 ?
Se3 Mn Se3 101.09(3) 2_665 4_657 ?
Sn Se3 Mn 106.89(7) . . ?
C1 N1 C1 108.7(5) 2_765 7_566 ?
C1 N1 C1 110.9(11) 2_765 . ?
C1 N1 C1 108.7(5) 7_566 . ?
C1 N1 C1 108.7(5) 2_765 8_646 ?
C1 N1 C1 110.9(11) 7_566 8_646 ?
C1 N1 C1 108.7(5) . 8_646 ?
C2 N2 C2 108.6(8) 4_656 . ?
C2 N2 C2 108.6(8) 4_656 2_665 ?
C2 N2 C2 111.2(16) . 2_665 ?
C2 N2 C2 111.2(16) 4_656 3_566 ?
C2 N2 C2 108.6(8) . 3_566 ?
C2 N2 C2 108.6(8) 2_665 3_566 ?

loop_
_geom_bond_atom_site_label_1
_geom_bond_atom_site_label_2
_geom_bond_distance
_geom_bond_site_symmetry_2
_geom_bond_publ_flag
Sn Se3 2.4538(19) . ?
Sn Se2 2.5217(19) 8_656 ?
Sn Se1 2.5435(16) . ?
Sn Se2 2.5444(19) . ?
Se1 Sn 2.5435(16) 2_675 ?
Se2 Sn 2.5217(19) 7_466 ?
Mn Se3 2.5547(16) 3_567 ?
Mn Se3 2.5547(16) . ?
Mn Se3 2.5547(16) 2_665 ?
Mn Se3 2.5547(16) 4_657 ?
N1 C1 1.508(13) 2_765 ?
N1 C1 1.508(13) 7_566 ?
N1 C1 1.508(13) . ?
N1 C1 1.508(13) 8_646 ?
N2 C2 1.488(19) 4_656 ?
N2 C2 1.488(19) . ?
N2 C2 1.488(19) 2_665 ?
N2 C2 1.488(19) 3_566 ?
